data_1519614
loop_
_publ_author_name
'Jiang, Kan'
'Chen, Lu-Lin'
'Wang, Shu-Fang'
'Wang, Yi'
'Li, Ya'
'Gao, Kun'

_publ_section_title
;
 Anti-inflammatory Terpenoids from the Leaves and Twigs of Dysoxylum
 gotadhora.
;
_journal_issue 5
_journal_name_full 'Journal of natural products'
_journal_page_first 1037
_journal_page_last 1044
_journal_paper_doi 10.1021/np5010196
_journal_volume 78
_journal_year 2015
_chemical_absolute_configuration none
_chemical_formula_moiety 'C20 H28 O2'
_chemical_formula_sum 'C20 H28 O2'
_chemical_formula_weight 300.42
_chemical_name_systematic
;
 ?
;
_space_group_crystal_system monoclinic
_space_group_IT_number 4
_space_group_name_Hall 'P 2yb'
_space_group_name_H-M_alt 'P 1 21 1'
_symmetry_space_group_name_Hall 'P 2yb'
_symmetry_space_group_name_H-M 'P 1 21 1'
_atom_sites_solution_hydrogens geom
_atom_sites_solution_primary direct
_audit_creation_date 2014-07-02
_audit_creation_method
;
Olex2 1.2
(compiled 2014.06.27 svn.r2953 for OlexSys, GUI svn.r4855)
;
_cell_angle_alpha 90
_cell_angle_beta 115.588(4)
_cell_angle_gamma 90
_cell_formula_units_Z 2
_cell_length_a 12.4345(4)
_cell_length_b 6.06696(15)
_cell_length_c 12.7077(4)
_cell_measurement_reflns_used 4197
_cell_measurement_temperature 249(30)
_cell_measurement_theta_max 70.7210
_cell_measurement_theta_min 3.8520
_cell_volume 864.64(5)
_computing_cell_refinement
;
CrysAlisPro, Agilent Technologies,
Version 1.171.36.28 (release 01-02-2013 CrysAlis171 .NET)
(compiled Feb  1 2013,16:14:44)
;
_computing_data_collection
;
CrysAlisPro, Agilent Technologies,
Version 1.171.36.28 (release 01-02-2013 CrysAlis171 .NET)
(compiled Feb  1 2013,16:14:44)
;
_computing_data_reduction
;
CrysAlisPro, Agilent Technologies,
Version 1.171.36.28 (release 01-02-2013 CrysAlis171 .NET)
(compiled Feb  1 2013,16:14:44)
;
_computing_molecular_graphics 'Olex2 (Dolomanov et al., 2009)'
_computing_publication_material 'Olex2 (Dolomanov et al., 2009)'
_computing_structure_refinement 'ShelXL (Sheldrick, 2008)'
_computing_structure_solution 'ShelXS (Sheldrick, 2008)'
_diffrn_ambient_temperature 249(30)
_diffrn_detector_area_resol_mean 16.0733
_diffrn_measured_fraction_theta_full 0.992
_diffrn_measured_fraction_theta_max 0.983
_diffrn_measurement_details
;
  1 omega  -80.00  -45.00   1.0000    1.0000
omega____ theta____ kappa____ phi______ frames
    -        0.0000  178.0000  -60.0000 35

  2 omega  -64.00  -37.00   1.0000    1.0000
omega____ theta____ kappa____ phi______ frames
    -        0.0000  -57.0000 -120.0000 27

  3 omega  -34.00   24.00   1.0000    1.0000
omega____ theta____ kappa____ phi______ frames
    -        0.0000  -57.0000 -120.0000 58

  4 omega  -18.00   25.00   1.0000    2.0000
omega____ theta____ kappa____ phi______ frames
    -      -42.5000   38.0000  -60.0000 43

  5 omega   27.00   83.00   1.0000    2.0000
omega____ theta____ kappa____ phi______ frames
    -       56.0000 -125.0000    0.0000 56

  6 omega   -6.00   62.00   1.0000    2.0000
omega____ theta____ kappa____ phi______ frames
    -       56.0000  -57.0000  150.0000 68

  7 omega   42.00  124.00   1.0000    2.0000
omega____ theta____ kappa____ phi______ frames
    -       56.0000   77.0000  120.0000 82

  8 omega   38.00  101.00   1.0000    2.0000
omega____ theta____ kappa____ phi______ frames
    -       56.0000  -99.0000   60.0000 63

  9 omega   -9.00   87.00   1.0000    2.0000
omega____ theta____ kappa____ phi______ frames
    -       56.0000  -38.0000  -30.0000 96

 10 omega   27.00   61.00   1.0000    2.0000
omega____ theta____ kappa____ phi______ frames
    -       56.0000 -125.0000  -60.0000 34

 11 omega   38.00   98.00   1.0000    2.0000
omega____ theta____ kappa____ phi______ frames
    -       56.0000   57.0000 -150.0000 60

 12 omega   50.00   92.00   1.0000    3.0000
omega____ theta____ kappa____ phi______ frames
    -      112.0000  -38.0000   90.0000 42

 13 omega   66.00  116.00   1.0000    3.0000
omega____ theta____ kappa____ phi______ frames
    -      112.0000 -111.0000  120.0000 50

 14 omega   75.00  101.00   1.0000    3.0000
omega____ theta____ kappa____ phi______ frames
    -      112.0000   25.0000   90.0000 26

 15 omega   65.00   94.00   1.0000    3.0000
omega____ theta____ kappa____ phi______ frames
    -      112.0000  -25.0000    0.0000 29

 16 omega   68.00  165.00   1.0000    3.0000
omega____ theta____ kappa____ phi______ frames
    -      112.0000   25.0000  -90.0000 97

 17 omega   93.00  138.00   1.0000    3.0000
omega____ theta____ kappa____ phi______ frames
    -      112.0000  -63.0000 -150.0000 45

 18 omega  152.00  177.00   1.0000    3.0000
omega____ theta____ kappa____ phi______ frames
    -      112.0000  111.0000   90.0000 25

 19 omega  101.00  126.00   1.0000    3.0000
omega____ theta____ kappa____ phi______ frames
    -      112.0000   63.0000  150.0000 25

 20 omega  101.00  136.00   1.0000    3.0000
omega____ theta____ kappa____ phi______ frames
    -      112.0000  111.0000   90.0000 35

 21 omega   37.00  114.00   1.0000    3.0000
omega____ theta____ kappa____ phi______ frames
    -      112.0000    0.0000  -90.0000 77

 22 omega   42.00   82.00   1.0000    3.0000
omega____ theta____ kappa____ phi______ frames
    -      112.0000  -50.0000 -150.0000 40

 23 omega   94.00  134.00   1.0000    3.0000
omega____ theta____ kappa____ phi______ frames
    -      112.0000  -63.0000   90.0000 40

 24 omega   66.00  105.00   1.0000    3.0000
omega____ theta____ kappa____ phi______ frames
    -      112.0000  178.0000  120.0000 39

 25 omega  114.00  148.00   1.0000    3.0000
omega____ theta____ kappa____ phi______ frames
    -      112.0000  178.0000  120.0000 34

 26 omega  137.00  176.00   1.0000    3.0000
omega____ theta____ kappa____ phi______ frames
    -      112.0000   63.0000 -150.0000 39

 27 omega   38.00  114.00   1.0000    3.0000
omega____ theta____ kappa____ phi______ frames
    -      112.0000 -111.0000  -90.0000 76

 28 omega  123.00  148.00   1.0000    3.0000
omega____ theta____ kappa____ phi______ frames
    -      112.0000  111.0000  120.0000 25

 29 omega   72.00   98.00   1.0000    3.0000
omega____ theta____ kappa____ phi______ frames
    -      112.0000 -111.0000   60.0000 26

 30 omega  141.00  172.00   1.0000    3.0000
omega____ theta____ kappa____ phi______ frames
    -      112.0000   25.0000   90.0000 31

 31 omega   46.00   71.00   1.0000    3.0000
omega____ theta____ kappa____ phi______ frames
    -      112.0000  -50.0000 -120.0000 25

 32 omega   40.00   81.00   1.0000    3.0000
omega____ theta____ kappa____ phi______ frames
    -      112.0000  -38.0000    0.0000 41

 33 omega   68.00  135.00   1.0000    3.0000
omega____ theta____ kappa____ phi______ frames
    -      112.0000  -63.0000  -60.0000 67

 34 omega   64.00   90.00   1.0000    3.0000
omega____ theta____ kappa____ phi______ frames
    -      112.0000  -63.0000   90.0000 26

 35 omega   40.00  126.00   1.0000    3.0000
omega____ theta____ kappa____ phi______ frames
    -      112.0000  -77.0000   90.0000 86

 36 omega   99.00  125.00   1.0000    3.0000
omega____ theta____ kappa____ phi______ frames
    -      112.0000   77.0000  120.0000 26

 37 omega   37.00   69.00   1.0000    3.0000
omega____ theta____ kappa____ phi______ frames
    -      112.0000  -25.0000   60.0000 32
;
_diffrn_measurement_device_type 'SuperNova, Dual, Cu at zero, Eos'
_diffrn_measurement_method '\w scans'
_diffrn_orient_matrix_UB_11 0.0136383000
_diffrn_orient_matrix_UB_12 -0.1613671000
_diffrn_orient_matrix_UB_13 0.0986182000
_diffrn_orient_matrix_UB_21 0.0631002000
_diffrn_orient_matrix_UB_22 -0.1659110000
_diffrn_orient_matrix_UB_23 -0.0462864000
_diffrn_orient_matrix_UB_31 0.1212156000
_diffrn_orient_matrix_UB_32 0.1044987000
_diffrn_orient_matrix_UB_33 0.0787618000
_diffrn_radiation_monochromator mirror
_diffrn_radiation_type CuK\a
_diffrn_radiation_wavelength 1.54184
_diffrn_reflns_av_R_equivalents 0.0235
_diffrn_reflns_av_unetI/netI 0.0248
_diffrn_reflns_laue_measured_fraction_full 0.992
_diffrn_reflns_laue_measured_fraction_max 0.983
_diffrn_reflns_limit_h_max 15
_diffrn_reflns_limit_h_min -13
_diffrn_reflns_limit_k_max 7
_diffrn_reflns_limit_k_min -7
_diffrn_reflns_limit_l_max 15
_diffrn_reflns_limit_l_min -13
_diffrn_reflns_number 5827
_diffrn_reflns_point_group_measured_fraction_full 0.985
_diffrn_reflns_point_group_measured_fraction_max 0.966
_diffrn_reflns_theta_full 67.684
_diffrn_reflns_theta_max 70.641
_diffrn_reflns_theta_min 3.857
_diffrn_source 'SuperNova (Cu) X-ray Source'
_exptl_absorpt_coefficient_mu 0.561
_exptl_absorpt_correction_T_max 1.00000
_exptl_absorpt_correction_T_min 0.86259
_exptl_absorpt_correction_type multi-scan
_exptl_absorpt_process_details
;
CrysAlisPro, Agilent Technologies,
Version 1.171.36.28 (release 01-02-2013 CrysAlis171 .NET)
(compiled Feb  1 2013,16:14:44)
Empirical absorption correction using spherical harmonics,
 implemented in SCALE3 ABSPACK scaling algorithm.
;
_exptl_crystal_colour 'clear light black'
_exptl_crystal_density_diffrn 1.154
_exptl_crystal_description block
_exptl_crystal_F_000 328
_exptl_crystal_size_max 0.34
_exptl_crystal_size_mid 0.29
_exptl_crystal_size_min 0.25
_refine_diff_density_max 0.230
_refine_diff_density_min -0.193
_refine_diff_density_rms 0.034
_refine_ls_abs_structure_details
;
 Flack x determined using 1369 quotients [(I+)-(I-)]/[(I+)+(I-)]
 (Parsons and Flack (2004), Acta Cryst. A60, s61).
;
_refine_ls_abs_structure_Flack -0.08(12)
_refine_ls_extinction_method none
_refine_ls_goodness_of_fit_ref 1.037
_refine_ls_hydrogen_treatment constr
_refine_ls_matrix_type full
_refine_ls_number_parameters 203
_refine_ls_number_reflns 3211
_refine_ls_number_restraints 1
_refine_ls_restrained_S_all 1.037
_refine_ls_R_factor_all 0.0451
_refine_ls_R_factor_gt 0.0445
_refine_ls_shift/su_max 0.000
_refine_ls_shift/su_mean 0.000
_refine_ls_structure_factor_coef Fsqd
_refine_ls_weighting_details
;
 w=1/[\s^2^(Fo^2^)+(0.0852P)^2^+0.0797P]
 where P=(Fo^2^+2Fc^2^)/3
;
_refine_ls_weighting_scheme calc
_refine_ls_wR_factor_gt 0.1227
_refine_ls_wR_factor_ref 0.1240
_reflns_Friedel_coverage 0.784
_reflns_friedel_fraction_full 0.976
_reflns_friedel_fraction_max 0.944
_reflns_number_gt 3142
_reflns_number_total 3211
_reflns_threshold_expression 'I > 2\s(I)'
_cod_data_source_file np5010196_si_004.cif
_cod_data_source_block jk_2_47
_cod_depositor_comments 'Adding full bibliography for 1519613--1519615.cif.'
_cod_original_cell_volume 864.63(5)
_cod_database_code 1519614
_shelxl_version_number 2013-2
_shelx_space_group_comment
;
The symmetry employed for this shelxl refinement is uniquely defined
by the following loop, which should always be used as a source of
symmetry information in preference to the above space-group names.
They are only intended as comments.
;
_reflns_odcompleteness_completeness 99.41
_reflns_odcompleteness_iscentric 1
_reflns_odcompleteness_theta 66.97
_olex2_refinement_description
;
1. Fixed Uiso
 At 1.2 times of:
  All C(H) groups, All C(H,H) groups
 At 1.5 times of:
  All C(H,H,H) groups
2.a Ternary CH refined with riding coordinates:
 C5(H5), C9(H9)
2.b Secondary CH2 refined with riding coordinates:
 C1(H1A,H1B), C2(H2A,H2B), C6(H6A,H6B), C11(H11A,H11B), C12(H12A,H12B)
2.c Aromatic/amide H refined with riding coordinates:
 C14(H14), C15(H15)
2.d X=CH2 refined with riding coordinates:
 C16(H16A,H16B)
2.e Idealised Me refined as rotating group:
 C17(H17A,H17B,H17C), C18(H18A,H18B,H18C), C19(H19A,H19B,H19C), C20(H20A,H20B,
 H20C)
;
_olex2_submission_special_instructions 'No special instructions were received'

loop_
_space_group_symop_operation_xyz
'x, y, z'
'-x, y+1/2, -z'

loop_
_atom_site_label
_atom_site_type_symbol
_atom_site_fract_x
_atom_site_fract_y
_atom_site_fract_z
_atom_site_U_iso_or_equiv
_atom_site_adp_type
_atom_site_occupancy
_atom_site_site_symmetry_order
_atom_site_calc_flag
_atom_site_refinement_flags_posn
O1 O -1.48790(17) -0.5550(5) -0.8789(2) 0.0879(8) Uani 1 1 d .
O2 O -0.87743(15) -0.3525(4) -0.49231(15) 0.0675(6) Uani 1 1 d .
C1 C -1.23343(18) -0.6141(3) -0.92797(17) 0.0410(5) Uani 1 1 d .
H1A H -1.2127 -0.6144 -0.9933 0.049 Uiso 1 1 calc R
H1B H -1.2361 -0.7663 -0.9058 0.049 Uiso 1 1 calc R
C2 C -1.3572(2) -0.5129(5) -0.9674(2) 0.0553(6) Uani 1 1 d .
H2A H -1.3582 -0.3684 -1.0005 0.066 Uiso 1 1 calc R
H2B H -1.4151 -0.6044 -1.0280 0.066 Uiso 1 1 calc R
C3 C -1.39221(19) -0.4911(4) -0.8691(2) 0.0506(5) Uani 1 1 d .
C4 C -1.30335(18) -0.3784(4) -0.75786(19) 0.0428(5) Uani 1 1 d .
C5 C -1.17549(17) -0.4713(3) -0.72566(16) 0.0338(4) Uani 1 1 d .
H5 H -1.1769 -0.6225 -0.6991 0.041 Uiso 1 1 calc R
C6 C -1.08094(19) -0.3524(4) -0.61980(17) 0.0445(5) Uani 1 1 d .
H6A H -1.0904 -0.1951 -0.6347 0.053 Uiso 1 1 calc R
H6B H -1.0974 -0.3816 -0.5531 0.053 Uiso 1 1 calc R
C7 C -0.95308(19) -0.4104(4) -0.58666(17) 0.0404(5) Uani 1 1 d .
C8 C -0.92154(17) -0.5383(4) -0.67006(16) 0.0373(4) Uani 1 1 d .
C9 C -1.02218(17) -0.6420(3) -0.77524(16) 0.0337(4) Uani 1 1 d .
H9 H -1.0448 -0.7763 -0.7469 0.040 Uiso 1 1 calc R
C10 C -1.13521(16) -0.4933(3) -0.82515(15) 0.0317(4) Uani 1 1 d .
C11 C -0.9773(2) -0.7167(4) -0.86439(19) 0.0478(5) Uani 1 1 d .
H11A H -1.0355 -0.8147 -0.9206 0.057 Uiso 1 1 calc R
H11B H -0.9685 -0.5894 -0.9062 0.057 Uiso 1 1 calc R
C12 C -0.8586(2) -0.8348(5) -0.8052(2) 0.0524(6) Uani 1 1 d .
H12A H -0.8355 -0.8890 -0.8642 0.063 Uiso 1 1 calc R
H12B H -0.8677 -0.9609 -0.7628 0.063 Uiso 1 1 calc R
C13 C -0.7597(2) -0.6860(5) -0.7205(2) 0.0548(6) Uani 1 1 d .
C14 C -0.80718(19) -0.5595(4) -0.6473(2) 0.0486(5) Uani 1 1 d .
H14 H -0.7517 -0.4907 -0.5805 0.058 Uiso 1 1 calc R
C15 C -0.6589(3) -0.8380(7) -0.6407(3) 0.0795(10) Uani 1 1 d .
H15 H -0.6761 -0.9221 -0.5887 0.095 Uiso 1 1 calc R
C16 C -0.5566(4) -0.8652(11) -0.6352(6) 0.1292(19) Uani 1 1 d .
H16A H -0.5333 -0.7865 -0.6846 0.155 Uiso 1 1 calc R
H16B H -0.5042 -0.9643 -0.5818 0.155 Uiso 1 1 calc R
C17 C -0.7174(3) -0.5192(8) -0.7857(3) 0.0838(10) Uani 1 1 d .
H17A H -0.7837 -0.4308 -0.8362 0.126 Uiso 1 1 calc GR
H17B H -0.6849 -0.5967 -0.8313 0.126 Uiso 1 1 calc GR
H17C H -0.6572 -0.4258 -0.7303 0.126 Uiso 1 1 calc GR
C18 C -1.3183(2) -0.1278(4) -0.7825(3) 0.0586(7) Uani 1 1 d .
H18A H -1.2563 -0.0498 -0.7198 0.088 Uiso 1 1 calc GR
H18B H -1.3946 -0.0813 -0.7885 0.088 Uiso 1 1 calc GR
H18C H -1.3134 -0.0967 -0.8543 0.088 Uiso 1 1 calc GR
C19 C -1.3359(2) -0.4270(7) -0.6571(3) 0.0689(8) Uani 1 1 d .
H19A H -1.3273 -0.5819 -0.6401 0.103 Uiso 1 1 calc GR
H19B H -1.4169 -0.3836 -0.6786 0.103 Uiso 1 1 calc GR
H19C H -1.2838 -0.3460 -0.5893 0.103 Uiso 1 1 calc GR
C20 C -1.1071(2) -0.2712(4) -0.86551(19) 0.0440(5) Uani 1 1 d .
H20A H -1.1799 -0.1911 -0.9073 0.066 Uiso 1 1 calc GR
H20B H -1.0687 -0.2962 -0.9157 0.066 Uiso 1 1 calc GR
H20C H -1.0552 -0.1873 -0.7988 0.066 Uiso 1 1 calc GR

loop_
_atom_site_aniso_label
_atom_site_aniso_U_11
_atom_site_aniso_U_22
_atom_site_aniso_U_33
_atom_site_aniso_U_23
_atom_site_aniso_U_13
_atom_site_aniso_U_12
O1 0.0477(10) 0.1102(19) 0.1046(16) -0.0285(15) 0.0317(11) -0.0336(12)
O2 0.0487(9) 0.0861(14) 0.0474(9) -0.0313(10) 0.0016(7) 0.0013(9)
C1 0.0415(10) 0.0398(11) 0.0344(9) -0.0050(9) 0.0095(8) -0.0086(9)
C2 0.0400(11) 0.0629(15) 0.0437(11) -0.0052(11) -0.0002(9) -0.0068(11)
C3 0.0328(10) 0.0483(12) 0.0622(14) -0.0009(11) 0.0125(10) -0.0033(9)
C4 0.0363(10) 0.0433(11) 0.0462(11) 0.0011(9) 0.0153(8) 0.0031(8)
C5 0.0351(9) 0.0336(9) 0.0316(9) 0.0014(7) 0.0135(7) -0.0009(7)
C6 0.0434(11) 0.0540(12) 0.0318(9) -0.0089(9) 0.0123(8) 0.0056(10)
C7 0.0419(10) 0.0400(10) 0.0321(9) -0.0065(8) 0.0092(8) -0.0013(9)
C8 0.0348(9) 0.0412(10) 0.0314(9) -0.0039(8) 0.0101(7) -0.0026(8)
C9 0.0359(9) 0.0339(9) 0.0301(9) -0.0042(7) 0.0131(7) -0.0062(7)
C10 0.0349(9) 0.0295(8) 0.0276(8) -0.0007(7) 0.0106(7) -0.0061(7)
C11 0.0458(11) 0.0598(14) 0.0375(10) -0.0106(10) 0.0177(9) -0.0012(10)
C12 0.0519(12) 0.0588(14) 0.0521(12) -0.0103(11) 0.0277(10) 0.0043(11)
C13 0.0401(11) 0.0737(17) 0.0540(13) -0.0045(12) 0.0236(10) 0.0007(11)
C14 0.0371(10) 0.0575(13) 0.0448(11) -0.0089(10) 0.0117(8) -0.0059(10)
C15 0.0598(16) 0.106(3) 0.0671(17) -0.0073(18) 0.0226(13) 0.0216(18)
C16 0.075(2) 0.133(4) 0.164(5) 0.011(4) 0.037(3) 0.037(3)
C17 0.0710(18) 0.100(3) 0.102(2) -0.006(2) 0.0572(19) -0.0204(19)
C18 0.0451(13) 0.0464(13) 0.0691(16) -0.0026(12) 0.0104(11) 0.0080(10)
C19 0.0517(13) 0.098(2) 0.0691(16) 0.0038(16) 0.0375(12) 0.0087(15)
C20 0.0544(12) 0.0346(10) 0.0435(10) 0.0038(8) 0.0216(9) -0.0082(9)

loop_
_atom_type_symbol
_atom_type_description
_atom_type_scat_dispersion_real
_atom_type_scat_dispersion_imag
_atom_type_scat_source
C C 0.0181 0.0091 'International Tables Vol C Tables 4.2.6.8 and 6.1.1.4'
H H 0.0000 0.0000 'International Tables Vol C Tables 4.2.6.8 and 6.1.1.4'
O O 0.0492 0.0322 'International Tables Vol C Tables 4.2.6.8 and 6.1.1.4'

loop_
_geom_angle_atom_site_label_1
_geom_angle_atom_site_label_2
_geom_angle_atom_site_label_3
_geom_angle
H1A C1 H1B 107.7
C2 C1 H1A 108.8
C2 C1 H1B 108.8
C2 C1 C10 113.94(18)
C10 C1 H1A 108.8
C10 C1 H1B 108.8
C1 C2 H2A 109.2
C1 C2 H2B 109.2
H2A C2 H2B 107.9
C3 C2 C1 112.15(19)
C3 C2 H2A 109.2
C3 C2 H2B 109.2
O1 C3 C2 121.0(2)
O1 C3 C4 121.8(2)
C2 C3 C4 117.16(19)
C3 C4 C5 109.12(18)
C3 C4 C18 106.08(19)
C3 C4 C19 109.9(2)
C18 C4 C5 115.26(19)
C19 C4 C5 108.53(18)
C19 C4 C18 107.8(2)
C4 C5 H5 105.1
C6 C5 C4 111.57(16)
C6 C5 H5 105.1
C6 C5 C10 111.11(15)
C10 C5 C4 117.78(15)
C10 C5 H5 105.1
C5 C6 H6A 108.0
C5 C6 H6B 108.0
H6A C6 H6B 107.3
C7 C6 C5 117.04(17)
C7 C6 H6A 108.0
C7 C6 H6B 108.0
O2 C7 C6 119.0(2)
O2 C7 C8 121.4(2)
C8 C7 C6 119.54(17)
C7 C8 C9 118.05(17)
C14 C8 C7 118.62(19)
C14 C8 C9 123.31(19)
C8 C9 H9 106.2
C8 C9 C10 112.00(15)
C8 C9 C11 110.41(16)
C10 C9 H9 106.2
C11 C9 H9 106.2
C11 C9 C10 115.06(16)
C1 C10 C5 108.42(15)
C1 C10 C9 108.44(15)
C5 C10 C9 105.66(14)
C20 C10 C1 110.30(16)
C20 C10 C5 113.35(16)
C20 C10 C9 110.46(16)
C9 C11 H11A 109.4
C9 C11 H11B 109.4
H11A C11 H11B 108.0
C12 C11 C9 111.11(18)
C12 C11 H11A 109.4
C12 C11 H11B 109.4
C11 C12 H12A 109.1
C11 C12 H12B 109.1
C11 C12 C13 112.7(2)
H12A C12 H12B 107.8
C13 C12 H12A 109.1
C13 C12 H12B 109.1
C12 C13 C15 106.9(3)
C12 C13 C17 111.6(3)
C14 C13 C12 108.85(18)
C14 C13 C15 108.9(2)
C14 C13 C17 108.3(3)
C15 C13 C17 112.3(3)
C8 C14 C13 125.6(2)
C8 C14 H14 117.2
C13 C14 H14 117.2
C13 C15 H15 115.3
C16 C15 C13 129.5(5)
C16 C15 H15 115.3
C15 C16 H16A 120.0
C15 C16 H16B 120.0
H16A C16 H16B 120.0
C13 C17 H17A 109.5
C13 C17 H17B 109.5
C13 C17 H17C 109.5
H17A C17 H17B 109.5
H17A C17 H17C 109.5
H17B C17 H17C 109.5
C4 C18 H18A 109.5
C4 C18 H18B 109.5
C4 C18 H18C 109.5
H18A C18 H18B 109.5
H18A C18 H18C 109.5
H18B C18 H18C 109.5
C4 C19 H19A 109.5
C4 C19 H19B 109.5
C4 C19 H19C 109.5
H19A C19 H19B 109.5
H19A C19 H19C 109.5
H19B C19 H19C 109.5
C10 C20 H20A 109.5
C10 C20 H20B 109.5
C10 C20 H20C 109.5
H20A C20 H20B 109.5
H20A C20 H20C 109.5
H20B C20 H20C 109.5

loop_
_geom_bond_atom_site_label_1
_geom_bond_atom_site_label_2
_geom_bond_distance
O1 C3 1.205(3)
O2 C7 1.213(3)
C1 H1A 0.9700
C1 H1B 0.9700
C1 C2 1.526(3)
C1 C10 1.536(2)
C2 H2A 0.9700
C2 H2B 0.9700
C2 C3 1.497(4)
C3 C4 1.529(3)
C4 C5 1.566(3)
C4 C18 1.547(3)
C4 C19 1.529(3)
C5 H5 0.9800
C5 C6 1.532(3)
C5 C10 1.554(2)
C6 H6A 0.9700
C6 H6B 0.9700
C6 C7 1.500(3)
C7 C8 1.496(3)
C8 C9 1.518(3)
C8 C14 1.329(3)
C9 H9 0.9800
C9 C10 1.556(3)
C9 C11 1.532(3)
C10 C20 1.535(3)
C11 H11A 0.9700
C11 H11B 0.9700
C11 C12 1.516(3)
C12 H12A 0.9700
C12 H12B 0.9700
C12 C13 1.530(4)
C13 C14 1.510(3)
C13 C15 1.534(4)
C13 C17 1.537(5)
C14 H14 0.9300
C15 H15 0.9300
C15 C16 1.254(6)
C16 H16A 0.9300
C16 H16B 0.9300
C17 H17A 0.9600
C17 H17B 0.9600
C17 H17C 0.9600
C18 H18A 0.9600
C18 H18B 0.9600
C18 H18C 0.9600
C19 H19A 0.9600
C19 H19B 0.9600
C19 H19C 0.9600
C20 H20A 0.9600
C20 H20B 0.9600
C20 H20C 0.9600

loop_
_geom_torsion_atom_site_label_1
_geom_torsion_atom_site_label_2
_geom_torsion_atom_site_label_3
_geom_torsion_atom_site_label_4
_geom_torsion
O1 C3 C4 C5 136.7(3)
O1 C3 C4 C18 -98.6(3)
O1 C3 C4 C19 17.8(4)
O2 C7 C8 C9 168.4(2)
O2 C7 C8 C14 -10.1(4)
C1 C2 C3 O1 -130.9(3)
C1 C2 C3 C4 50.9(3)
C2 C1 C10 C5 52.4(2)
C2 C1 C10 C9 166.68(17)
C2 C1 C10 C20 -72.2(2)
C2 C3 C4 C5 -45.2(3)
C2 C3 C4 C18 79.5(3)
C2 C3 C4 C19 -164.1(2)
C3 C4 C5 C6 175.84(18)
C3 C4 C5 C10 45.6(2)
C4 C5 C6 C7 -174.27(18)
C4 C5 C10 C1 -49.7(2)
C4 C5 C10 C9 -165.83(16)
C4 C5 C10 C20 73.1(2)
C5 C6 C7 O2 -166.5(2)
C5 C6 C7 C8 13.4(3)
C6 C5 C10 C1 179.80(17)
C6 C5 C10 C9 63.72(19)
C6 C5 C10 C20 -57.4(2)
C6 C7 C8 C9 -11.4(3)
C6 C7 C8 C14 170.0(2)
C7 C8 C9 C10 36.8(2)
C7 C8 C9 C11 166.46(19)
C7 C8 C14 C13 178.8(2)
C8 C9 C10 C1 -177.97(15)
C8 C9 C10 C5 -61.91(18)
C8 C9 C10 C20 61.0(2)
C8 C9 C11 C12 44.6(3)
C9 C8 C14 C13 0.3(4)
C9 C11 C12 C13 -62.8(3)
C10 C1 C2 C3 -54.3(3)
C10 C5 C6 C7 -40.6(3)
C10 C9 C11 C12 172.57(19)
C11 C9 C10 C1 54.9(2)
C11 C9 C10 C5 170.92(17)
C11 C9 C10 C20 -66.1(2)
C11 C12 C13 C14 45.3(3)
C11 C12 C13 C15 162.7(2)
C11 C12 C13 C17 -74.2(3)
C12 C13 C14 C8 -15.0(4)
C12 C13 C15 C16 111.0(5)
C14 C8 C9 C10 -144.7(2)
C14 C8 C9 C11 -15.1(3)
C14 C13 C15 C16 -131.6(5)
C15 C13 C14 C8 -131.1(3)
C17 C13 C14 C8 106.5(3)
C17 C13 C15 C16 -11.7(6)
C18 C4 C5 C6 56.6(2)
C18 C4 C5 C10 -73.6(2)
C19 C4 C5 C6 -64.4(3)
C19 C4 C5 C10 165.4(2)
